data_4108907
loop_
_publ_author_name
'Eun Ju Park'
'Seok Hwan Kim'
'Sukbok Chang'

_publ_section_title
;
 Copper-Catalyzed Reaction of \a-Aryldiazoesters with Terminal Alkynes: A
 Formal [3 + 2] Cycloaddition Route Leading to Indene Derivatives
;
_journal_name_full 'Journal of the American Chemical Society'
_journal_page_first 17268
_journal_page_last 17269
_journal_paper_doi 10.1021/ja808080h
_journal_volume 130
_journal_year 2008
_chemical_formula_sum 'C21 H15 Br O2'
_chemical_formula_weight 379.24
_chemical_name_systematic
; 
 ? 
;
_space_group_IT_number 14
_symmetry_cell_setting monoclinic
_symmetry_space_group_name_Hall '-P 2ybc'
_symmetry_space_group_name_H-M 'P 1 21/c 1'
_atom_sites_solution_hydrogens geom
_atom_sites_solution_primary direct
_atom_sites_solution_secondary difmap
_audit_creation_method SHELXL-97
_cell_angle_alpha 90.00
_cell_angle_beta 104.200(12)
_cell_angle_gamma 90.00
_cell_formula_units_Z 4
_cell_length_a 13.181(2)
_cell_length_b 5.5982(10)
_cell_length_c 23.583(4)
_cell_measurement_temperature 296(2)
_cell_volume 1687.0(5)
_computing_structure_refinement 'SHELXL-97 (Sheldrick, 1997)'
_computing_structure_solution 'SHELXS-97 (Sheldrick, 1990)'
_diffrn_ambient_temperature 296(2)
_diffrn_measured_fraction_theta_full 0.995
_diffrn_measured_fraction_theta_max 0.995
_diffrn_radiation_monochromator graphite
_diffrn_radiation_source 'fine-focus sealed tube'
_diffrn_radiation_type MoK\a
_diffrn_radiation_wavelength 0.71073
_diffrn_reflns_av_R_equivalents 0.0443
_diffrn_reflns_av_sigmaI/netI 0.0428
_diffrn_reflns_limit_h_max 14
_diffrn_reflns_limit_h_min -15
_diffrn_reflns_limit_k_max 6
_diffrn_reflns_limit_k_min -6
_diffrn_reflns_limit_l_max 27
_diffrn_reflns_limit_l_min -27
_diffrn_reflns_number 13108
_diffrn_reflns_theta_full 25.00
_diffrn_reflns_theta_max 25.00
_diffrn_reflns_theta_min 1.59
_exptl_absorpt_coefficient_mu 2.446
_exptl_crystal_density_diffrn 1.493
_exptl_crystal_F_000 768
_refine_diff_density_max 1.003
_refine_diff_density_min -0.752
_refine_diff_density_rms 0.084
_refine_ls_extinction_method none
_refine_ls_goodness_of_fit_ref 1.042
_refine_ls_hydrogen_treatment mixed
_refine_ls_matrix_type full
_refine_ls_number_parameters 218
_refine_ls_number_reflns 2957
_refine_ls_number_restraints 0
_refine_ls_restrained_S_all 1.042
_refine_ls_R_factor_all 0.1187
_refine_ls_R_factor_gt 0.0694
_refine_ls_shift/su_max 0.242
_refine_ls_shift/su_mean 0.030
_refine_ls_structure_factor_coef Fsqd
_refine_ls_weighting_details 'calc w=1/[\s^2^(Fo^2^)+(0.1171P)^2^+3.2781P] where P=(Fo^2^+2Fc^2^)/3'
_refine_ls_weighting_scheme calc
_refine_ls_wR_factor_gt 0.1931
_refine_ls_wR_factor_ref 0.2363
_reflns_number_gt 1747
_reflns_number_total 2957
_reflns_threshold_expression >2sigma(I)
_cod_data_source_file ja808080h_si_002.cif
_cod_data_source_block sbc37
_cod_database_code 4108907

loop_
_symmetry_equiv_pos_as_xyz
'x, y, z'
'-x, y+1/2, -z+1/2'
'-x, -y, -z'
'x, -y-1/2, z-1/2'

loop_
_atom_site_label
_atom_site_type_symbol
_atom_site_fract_x
_atom_site_fract_y
_atom_site_fract_z
_atom_site_U_iso_or_equiv
_atom_site_adp_type
_atom_site_occupancy
_atom_site_symmetry_multiplicity
_atom_site_calc_flag
_atom_site_refinement_flags
Br1 Br 0.01951(7) 0.6972(2) 0.12088(4) 0.1061(5) Uani 1 1 d .
C1 C 0.1013(5) 0.7068(13) 0.1987(3) 0.0659(18) Uani 1 1 d .
C14 C 0.5502(5) 1.0495(13) 0.3820(3) 0.0713(19) Uani 1 1 d .
C4 C 0.2245(5) 0.7143(11) 0.3135(3) 0.0560(15) Uani 1 1 d .
C10 C 0.4862(5) 0.6996(12) 0.3227(3) 0.0651(17) Uani 1 1 d .
H10 H 0.4366 0.5799 0.3111 0.078 Uiso 1 1 calc R
C7 C 0.2898(5) 0.7186(13) 0.3758(3) 0.0683(18) Uani 1 1 d .
H7 H 0.3113 0.5554 0.3882 0.082 Uiso 1 1 calc R
C3 C 0.2284(5) 0.8950(12) 0.2746(3) 0.0608(16) Uani 1 1 d .
H3 H 0.2730 1.0236 0.2870 0.073 Uiso 1 1 calc R
C2 C 0.1684(5) 0.8922(13) 0.2175(3) 0.0674(17) Uani 1 1 d .
H2 H 0.1737 1.0160 0.1921 0.081 Uiso 1 1 calc R
C8 C 0.3851(5) 0.8794(12) 0.3885(3) 0.0614(16) Uani 1 1 d .
C17 C 0.3795(6) 1.0544(16) 0.4297(3) 0.081(2) Uani 1 1 d .
C9 C 0.4720(5) 0.8707(11) 0.3643(3) 0.0592(16) Uani 1 1 d .
C11 C 0.5701(6) 0.7062(14) 0.2995(4) 0.081(2) Uani 1 1 d .
H11 H 0.5773 0.5917 0.2722 0.097 Uiso 1 1 calc R
C5 C 0.1565(6) 0.5262(12) 0.2938(4) 0.074(2) Uani 1 1 d .
H5 H 0.1520 0.4006 0.3188 0.089 Uiso 1 1 calc R
C12 C 0.6457(6) 0.8816(18) 0.3160(4) 0.094(3) Uani 1 1 d .
H12 H 0.7029 0.8846 0.2995 0.113 Uiso 1 1 calc R
C13 C 0.6366(6) 1.0504(16) 0.3562(4) 0.091(3) Uani 1 1 d .
H13 H 0.6878 1.1674 0.3668 0.110 Uiso 1 1 calc R
C6 C 0.0954(6) 0.5245(15) 0.2369(4) 0.083(2) Uani 1 1 d .
H6 H 0.0496 0.3980 0.2243 0.099 Uiso 1 1 calc R
C19 C 0.2305(7) 0.828(2) 0.4183(4) 0.094(3) Uani 1 1 d .
H19 H 0.1674 0.7693 0.4236 0.112 Uiso 1 1 calc R
C16 C 0.4603(10) 1.2264(15) 0.4468(4) 0.100(3) Uani 1 1 d .
H16 H 0.4558 1.3423 0.4743 0.120 Uiso 1 1 calc R
C15 C 0.5418(8) 1.2217(16) 0.4236(4) 0.095(3) Uani 1 1 d .
H15 H 0.5945 1.3347 0.4352 0.114 Uiso 1 1 calc R
C20 C 0.2461(7) 1.203(2) 0.4905(4) 0.096(3) Uani 1 1 d .
C18 C 0.2804(8) 1.016(2) 0.4466(3) 0.098(3) Uani 1 1 d .
O2 O 0.1611(7) 1.102(2) 0.4988(3) 0.151(3) Uani 1 1 d .
O1 O 0.2931(9) 1.3658(18) 0.5076(4) 0.160(3) Uani 1 1 d .
C22 C 0.1334(12) 1.313(3) 0.5378(5) 0.176(7) Uani 1 1 d .
H22A H 0.1476 1.2631 0.5779 0.264 Uiso 1 1 calc R
H22B H 0.0606 1.3533 0.5244 0.264 Uiso 1 1 calc R
H22C H 0.1752 1.4508 0.5347 0.264 Uiso 1 1 calc R

loop_
_atom_site_aniso_label
_atom_site_aniso_U_11
_atom_site_aniso_U_22
_atom_site_aniso_U_33
_atom_site_aniso_U_23
_atom_site_aniso_U_13
_atom_site_aniso_U_12
Br1 0.0754(6) 0.1530(10) 0.0868(7) -0.0408(6) 0.0139(4) -0.0196(5)
C1 0.047(3) 0.078(5) 0.077(4) -0.022(4) 0.024(3) -0.005(3)
C14 0.067(4) 0.061(4) 0.073(4) 0.014(4) -0.007(3) 0.005(4)
C4 0.048(3) 0.050(3) 0.074(4) 0.004(3) 0.024(3) 0.002(3)
C10 0.052(3) 0.062(4) 0.081(4) 0.002(4) 0.016(3) 0.001(3)
C7 0.067(4) 0.067(4) 0.077(5) 0.019(3) 0.030(4) 0.014(3)
C3 0.056(3) 0.056(4) 0.069(4) 0.001(3) 0.011(3) -0.010(3)
C2 0.062(4) 0.063(4) 0.078(5) 0.002(3) 0.019(3) -0.006(3)
C8 0.061(4) 0.062(4) 0.057(4) 0.015(3) 0.007(3) 0.016(3)
C17 0.091(5) 0.100(6) 0.046(4) 0.018(4) 0.009(4) 0.045(5)
C9 0.052(3) 0.058(4) 0.062(4) 0.013(3) 0.004(3) 0.004(3)
C11 0.062(4) 0.081(5) 0.103(6) 0.002(4) 0.029(4) 0.003(4)
C5 0.071(4) 0.056(4) 0.106(6) 0.005(4) 0.043(4) -0.004(4)
C12 0.062(5) 0.101(6) 0.124(7) 0.026(6) 0.030(5) 0.012(5)
C13 0.054(4) 0.085(6) 0.123(7) 0.027(6) -0.003(4) -0.016(4)
C6 0.062(4) 0.074(5) 0.124(7) -0.030(5) 0.044(5) -0.018(4)
C19 0.073(5) 0.138(8) 0.078(5) 0.053(6) 0.034(4) 0.042(5)
C16 0.137(9) 0.067(5) 0.065(5) -0.010(4) -0.033(6) 0.019(6)
C15 0.092(6) 0.086(6) 0.088(6) -0.006(5) -0.014(5) 0.008(5)
C20 0.073(6) 0.131(9) 0.074(6) 0.028(6) -0.003(4) -0.011(6)
C18 0.115(7) 0.130(8) 0.045(4) 0.014(5) 0.014(4) 0.055(6)
O2 0.129(6) 0.247(10) 0.067(4) -0.004(5) 0.004(4) 0.058(7)
O1 0.199(10) 0.148(8) 0.153(8) -0.027(6) 0.080(7) 0.018(7)
C22 0.238(17) 0.206(14) 0.102(8) -0.007(8) 0.077(10) 0.114(12)

loop_
_atom_type_symbol
_atom_type_description
_atom_type_scat_dispersion_real
_atom_type_scat_dispersion_imag
_atom_type_scat_source
C C 0.0033 0.0016 'International Tables Vol C Tables 4.2.6.8 and 6.1.1.4'
H H 0.0000 0.0000 'International Tables Vol C Tables 4.2.6.8 and 6.1.1.4'
O O 0.0106 0.0060 'International Tables Vol C Tables 4.2.6.8 and 6.1.1.4'
Br Br -0.2901 2.4595 'International Tables Vol C Tables 4.2.6.8 and 6.1.1.4'

loop_
_geom_angle_atom_site_label_1
_geom_angle_atom_site_label_2
_geom_angle_atom_site_label_3
_geom_angle
C2 C1 C6 119.2(7)
C2 C1 Br1 120.5(6)
C6 C1 Br1 120.3(5)
C15 C14 C13 120.6(8)
C15 C14 C9 120.9(8)
C13 C14 C9 118.5(7)
C3 C4 C5 117.4(6)
C3 C4 C7 122.2(6)
C5 C4 C7 120.4(6)
C11 C10 C9 121.6(7)
C8 C7 C4 116.7(5)
C8 C7 C19 99.4(7)
C4 C7 C19 112.4(6)
C4 C3 C2 122.3(6)
C1 C2 C3 119.7(7)
C17 C8 C9 119.8(7)
C17 C8 C7 111.9(6)
C9 C8 C7 128.3(6)
C8 C17 C16 120.8(8)
C8 C17 C18 106.8(8)
C16 C17 C18 132.5(9)
C8 C9 C10 124.5(6)
C8 C9 C14 117.5(6)
C10 C9 C14 118.0(6)
C10 C11 C12 120.7(8)
C6 C5 C4 120.3(7)
C13 C12 C11 120.4(8)
C12 C13 C14 120.8(7)
C1 C6 C5 121.1(7)
C18 C19 C7 111.9(8)
C15 C16 C17 119.9(8)
C16 C15 C14 121.1(9)
O1 C20 O2 135.6(13)
O1 C20 C18 122.8(11)
O2 C20 C18 101.5(10)
C19 C18 C17 110.0(7)
C19 C18 C20 130.8(10)
C17 C18 C20 119.1(10)
C20 O2 C22 95.2(11)

loop_
_geom_bond_atom_site_label_1
_geom_bond_atom_site_label_2
_geom_bond_distance
Br1 C1 1.888(7)
C1 C2 1.365(10)
C1 C6 1.376(11)
C14 C15 1.400(12)
C14 C13 1.416(11)
C14 C9 1.424(9)
C4 C3 1.376(9)
C4 C5 1.387(10)
C4 C7 1.509(10)
C10 C11 1.350(10)
C10 C9 1.415(9)
C7 C8 1.514(10)
C7 C19 1.541(11)
C3 C2 1.384(9)
C8 C17 1.394(10)
C8 C9 1.401(9)
C17 C16 1.418(13)
C17 C18 1.472(13)
C11 C12 1.385(12)
C5 C6 1.385(11)
C12 C13 1.365(12)
C19 C18 1.332(13)
C16 C15 1.319(14)
C20 O1 1.119(12)
C20 O2 1.313(12)
C20 C18 1.612(15)
O2 C22 1.597(13)
